data_2209264
loop_
_publ_author_name
'Umbreen, Sumaira'
'Foro, Sabine'
'Schmidt, Boris'

_publ_section_title
;
 (<i>S</i>)-4-[2-(3-Cyanobenzamido)-3-hydroxypropyl]phenyl
 3-cyanobenzoate
;
_journal_coeditor_code NC2015
_journal_issue 6
_journal_name_full 'Acta Crystallographica Section E'
_journal_page_first o2551
_journal_page_last o2552
_journal_paper_doi 10.1107/S1600536806019428
_journal_volume 62
_journal_year 2006
_chemical_formula_iupac 'C25 H19 N3 O4'
_chemical_formula_moiety 'C25 H19 N3 O4'
_chemical_formula_sum 'C25 H19 N3 O4'
_chemical_formula_weight 425.43
_chemical_name_systematic
;
(S)-4-[2-(3-Cyanobenzamido)-3-hydroxypropyl]phenyl 3-cyanobenzoate
;
_space_group_IT_number 5
_symmetry_cell_setting monoclinic
_symmetry_space_group_name_Hall 'C 2y'
_symmetry_space_group_name_H-M 'C 1 2 1'
_atom_sites_solution_hydrogens geom
_atom_sites_solution_primary direct
_atom_sites_solution_secondary difmap
_audit_creation_method SHELXL-97
_cell_angle_alpha 90.00
_cell_angle_beta 113.19(2)
_cell_angle_gamma 90.00
_cell_formula_units_Z 4
_cell_length_a 32.665(9)
_cell_length_b 4.7780(10)
_cell_length_c 15.015(4)
_cell_measurement_reflns_used 681
_cell_measurement_temperature 299(2)
_cell_measurement_theta_max 17.03
_cell_measurement_theta_min 2.50
_cell_volume 2154.1(10)
_computing_cell_refinement
;
CrysAlis RED (Oxford Diffraction, 2004)
;
_computing_data_collection
;
CrysAlis CCD (Oxford Diffraction, 2003)
;
_computing_data_reduction
;
CrysAlis RED
;
_computing_molecular_graphics 'PLATON (Spek, 2003)'
_computing_publication_material SHELXL97
_computing_structure_refinement 'SHELXL97 (Sheldrick, 1997)'
_computing_structure_solution 'SHELXS97 (Sheldrick, 1997)'
_diffrn_ambient_temperature 299(2)
_diffrn_measured_fraction_theta_full 0.986
_diffrn_measured_fraction_theta_max 0.986
_diffrn_measurement_device_type
;
Oxford Diffraction Xcalibur diffractometer
with Sapphire CCD detector
;
_diffrn_measurement_method
;
Rotation method data acquisition using \w and \f
;
_diffrn_radiation_monochromator graphite
_diffrn_radiation_source 'fine-focus sealed tube'
_diffrn_radiation_type MoK\a
_diffrn_radiation_wavelength 0.71073
_diffrn_reflns_av_R_equivalents 0.0520
_diffrn_reflns_av_sigmaI/netI 0.0862
_diffrn_reflns_limit_h_max 40
_diffrn_reflns_limit_h_min -40
_diffrn_reflns_limit_k_max 5
_diffrn_reflns_limit_k_min -4
_diffrn_reflns_limit_l_max 18
_diffrn_reflns_limit_l_min -18
_diffrn_reflns_number 7760
_diffrn_reflns_theta_full 26.37
_diffrn_reflns_theta_max 26.37
_diffrn_reflns_theta_min 4.19
_diffrn_standards_decay_% 0
_exptl_absorpt_coefficient_mu 0.091
_exptl_absorpt_correction_T_max 0.9981
_exptl_absorpt_correction_T_min 0.9735
_exptl_absorpt_correction_type analytical
_exptl_absorpt_process_details '(CrysAlis RED; Oxford Diffraction, 2004)'
_exptl_crystal_colour colourless
_exptl_crystal_density_diffrn 1.312
_exptl_crystal_density_method 'not measured'
_exptl_crystal_description 'long needle'
_exptl_crystal_F_000 888
_exptl_crystal_size_max 0.50
_exptl_crystal_size_mid 0.08
_exptl_crystal_size_min 0.02
_refine_diff_density_max 0.148
_refine_diff_density_min -0.136
_refine_ls_abs_structure_details 'none; Friedel pairs merged'
_refine_ls_extinction_method none
_refine_ls_goodness_of_fit_ref 0.875
_refine_ls_hydrogen_treatment constr
_refine_ls_matrix_type full
_refine_ls_number_parameters 289
_refine_ls_number_reflns 2438
_refine_ls_number_restraints 1
_refine_ls_restrained_S_all 0.875
_refine_ls_R_factor_all 0.1104
_refine_ls_R_factor_gt 0.0382
_refine_ls_shift/su_max 0.000
_refine_ls_shift/su_mean 0.000
_refine_ls_structure_factor_coef Fsqd
_refine_ls_weighting_details 'calc w=1/[\s^2^(Fo^2^)+(0.0294P)^2^] where P=(Fo^2^+2Fc^2^)/3'
_refine_ls_weighting_scheme calc
_refine_ls_wR_factor_gt 0.0624
_refine_ls_wR_factor_ref 0.0786
_reflns_number_gt 1261
_reflns_number_total 2438
_reflns_threshold_expression I>2\s(I)
_cod_data_source_file nc2015.cif
_cod_data_source_block I
_cod_original_cell_volume 2154.1(9)
_cod_original_sg_symbol_H-M 'C 2'
_cod_database_code 2209264
_cod_database_fobs_code 2209264

loop_
_symmetry_equiv_pos_as_xyz
'x, y, z'
'-x, y, -z'
'x+1/2, y+1/2, z'
'-x+1/2, y+1/2, -z'

loop_
_atom_site_type_symbol
_atom_site_label
_atom_site_fract_x
_atom_site_fract_y
_atom_site_fract_z
_atom_site_U_iso_or_equiv
_atom_site_adp_type
_atom_site_calc_flag
_atom_site_refinement_flags
_atom_site_occupancy
O O1 0.14379(8) 0.3447(7) 0.35007(19) 0.0812(9) Uani d . 1
O O3 0.43176(8) 0.1263(6) 0.48333(17) 0.0761(8) Uani d . 1
H H3O 0.4404 0.0802 0.4411 0.091 Uiso calc R 1
O O4 0.34124(8) 0.8483(5) 0.25373(16) 0.0581(7) Uani d . 1
N N1 -0.03983(12) 0.5075(12) 0.3194(3) 0.1269(19) Uani d . 1
O O2 0.16193(7) 0.6439(5) 0.25713(15) 0.0582(7) Uani d . 1
N N2 0.36583(8) 0.4191(6) 0.31506(18) 0.0426(7) Uani d . 1
H H2N 0.3705 0.2502 0.3017 0.051 Uiso calc R 1
N N3 0.40966(14) -0.1541(10) 0.0017(3) 0.1072(14) Uani d . 1
C C1 -0.01539(14) 0.5824(12) 0.2880(3) 0.0941(17) Uani d . 1
C C2 0.01557(12) 0.6760(11) 0.2481(3) 0.0671(12) Uani d . 1
C C3 0.00342(14) 0.8705(11) 0.1752(3) 0.0822(13) Uani d . 1
H H3 -0.0253 0.9428 0.1506 0.099 Uiso calc R 1
C C4 0.03374(15) 0.9589(10) 0.1386(3) 0.0833(14) Uani d . 1
H H4 0.0256 1.0913 0.0892 0.100 Uiso calc R 1
C C5 0.07626(13) 0.8506(9) 0.1752(3) 0.0651(11) Uani d . 1
H H5 0.0969 0.9126 0.1511 0.078 Uiso calc R 1
C C6 0.08848(11) 0.6506(9) 0.2474(2) 0.0516(9) Uani d . 1
C C7 0.05790(12) 0.5635(9) 0.2847(2) 0.0623(12) Uani d . 1
H H7 0.0659 0.4308 0.3340 0.075 Uiso calc R 1
C C8 0.13328(12) 0.5251(9) 0.2908(3) 0.0527(10) Uani d . 1
C C9 0.20717(11) 0.5657(8) 0.3051(2) 0.0489(10) Uani d . 1
C C10 0.23322(12) 0.7125(8) 0.3859(2) 0.0537(10) Uani d . 1
H H10 0.2211 0.8555 0.4099 0.064 Uiso calc R 1
C C11 0.27759(12) 0.6449(8) 0.4311(2) 0.0492(9) Uani d . 1
H H11 0.2957 0.7468 0.4851 0.059 Uiso calc R 1
C C12 0.29584(11) 0.4273(8) 0.3978(2) 0.0436(9) Uani d . 1
C C13 0.26869(12) 0.2875(8) 0.3151(2) 0.0546(10) Uani d . 1
H H13 0.2805 0.1453 0.2902 0.065 Uiso calc R 1
C C14 0.22412(12) 0.3562(8) 0.2688(2) 0.0543(10) Uani d . 1
H H14 0.2060 0.2599 0.2135 0.065 Uiso calc R 1
C C15 0.34382(10) 0.3459(8) 0.4516(2) 0.0509(9) Uani d . 1
H H15A 0.3465 0.1452 0.4460 0.061 Uiso calc R 1
H H15B 0.3524 0.3888 0.5198 0.061 Uiso calc R 1
C C16 0.37631(10) 0.4924(7) 0.4158(2) 0.0440(9) Uani d . 1
H H16 0.3726 0.6950 0.4194 0.053 Uiso calc R 1
C C17 0.42446(12) 0.4191(8) 0.4790(3) 0.0584(10) Uani d . 1
H H17A 0.4441 0.5091 0.4532 0.070 Uiso calc R 1
H H17B 0.4317 0.4903 0.5440 0.070 Uiso calc R 1
C C18 0.34936(10) 0.6008(8) 0.2429(2) 0.0409(9) Uani d . 1
C C19 0.34024(10) 0.4933(7) 0.1429(2) 0.0386(9) Uani d . 1
C C20 0.30544(11) 0.6079(8) 0.0655(2) 0.0504(9) Uani d . 1
H H20 0.2880 0.7466 0.0765 0.061 Uiso calc R 1
C C21 0.29606(13) 0.5203(9) -0.0277(3) 0.0661(12) Uani d . 1
H H21 0.2719 0.5944 -0.0791 0.079 Uiso calc R 1
C C22 0.32278(14) 0.3223(10) -0.0442(3) 0.0672(12) Uani d . 1
H H22 0.3170 0.2636 -0.1071 0.081 Uiso calc R 1
C C23 0.35812(13) 0.2109(8) 0.0323(3) 0.0550(10) Uani d . 1
C C24 0.36655(11) 0.2921(7) 0.1258(2) 0.0433(9) Uani d . 1
H H24 0.3899 0.2116 0.1773 0.052 Uiso calc R 1
C C25 0.38668(16) 0.0074(10) 0.0147(3) 0.0730(13) Uani d . 1

loop_
_atom_site_aniso_label
_atom_site_aniso_U_11
_atom_site_aniso_U_22
_atom_site_aniso_U_33
_atom_site_aniso_U_12
_atom_site_aniso_U_13
_atom_site_aniso_U_23
O1 0.0588(16) 0.102(2) 0.085(2) 0.0145(18) 0.0308(15) 0.047(2)
O3 0.0811(19) 0.069(2) 0.0804(19) 0.0116(18) 0.0346(15) 0.0063(18)
O4 0.0836(17) 0.0349(17) 0.0591(16) 0.0058(15) 0.0318(13) 0.0008(14)
N1 0.068(2) 0.197(6) 0.128(3) 0.028(3) 0.052(2) 0.039(3)
O2 0.0536(15) 0.076(2) 0.0492(14) 0.0110(15) 0.0244(12) 0.0145(15)
N2 0.0594(17) 0.0335(18) 0.0381(16) 0.0072(15) 0.0224(14) 0.0004(16)
N3 0.148(4) 0.084(3) 0.129(3) 0.013(3) 0.097(3) -0.014(3)
C1 0.054(3) 0.139(5) 0.087(3) 0.023(3) 0.026(2) 0.008(3)
C2 0.048(2) 0.091(4) 0.059(2) 0.011(3) 0.019(2) -0.001(3)
C3 0.060(3) 0.096(4) 0.076(3) 0.016(3) 0.012(3) 0.005(3)
C4 0.072(3) 0.097(4) 0.065(3) 0.007(3) 0.009(2) 0.021(3)
C5 0.060(3) 0.080(3) 0.051(2) -0.001(3) 0.017(2) 0.003(3)
C6 0.048(2) 0.065(3) 0.040(2) 0.002(2) 0.0154(18) -0.002(2)
C7 0.059(2) 0.077(3) 0.050(2) 0.005(2) 0.021(2) 0.000(2)
C8 0.057(3) 0.061(3) 0.042(2) 0.005(2) 0.021(2) 0.005(2)
C9 0.048(2) 0.065(3) 0.040(2) 0.011(2) 0.0240(19) 0.010(2)
C10 0.066(3) 0.059(3) 0.045(2) 0.005(2) 0.032(2) -0.005(2)
C11 0.058(2) 0.053(3) 0.042(2) -0.007(2) 0.0257(19) -0.005(2)
C12 0.057(2) 0.046(2) 0.0350(19) -0.001(2) 0.0253(18) 0.006(2)
C13 0.063(2) 0.057(3) 0.051(2) 0.006(2) 0.031(2) -0.005(2)
C14 0.058(2) 0.059(3) 0.044(2) 0.001(2) 0.0178(19) -0.009(2)
C15 0.060(2) 0.057(2) 0.0401(19) 0.005(2) 0.0245(18) 0.004(2)
C16 0.054(2) 0.038(2) 0.041(2) -0.0022(19) 0.0202(18) -0.0075(18)
C17 0.061(3) 0.048(3) 0.062(2) 0.000(2) 0.020(2) 0.000(2)
C18 0.044(2) 0.034(2) 0.048(2) 0.0003(19) 0.0215(17) -0.002(2)
C19 0.042(2) 0.035(2) 0.041(2) -0.0071(18) 0.0192(18) 0.0024(18)
C20 0.052(2) 0.053(3) 0.049(2) 0.005(2) 0.0228(19) 0.005(2)
C21 0.063(3) 0.082(3) 0.047(2) -0.008(3) 0.014(2) 0.011(2)
C22 0.086(3) 0.074(3) 0.046(2) -0.022(3) 0.031(2) -0.010(3)
C23 0.070(3) 0.054(3) 0.056(2) -0.005(2) 0.041(2) -0.005(2)
C24 0.053(2) 0.042(2) 0.0398(19) -0.004(2) 0.0235(17) -0.0013(18)
C25 0.105(4) 0.066(3) 0.068(3) -0.008(3) 0.056(3) -0.006(3)

loop_
_atom_type_symbol
_atom_type_description
_atom_type_scat_dispersion_real
_atom_type_scat_dispersion_imag
_atom_type_scat_source
C C 0.0033 0.0000 'International Tables Vol C Tables 4.2.6.8 and 6.1.1.4'
H H 0.0000 0.0000 'International Tables Vol C Tables 4.2.6.8 and 6.1.1.4'
N N 0.0061 0.0000 'International Tables Vol C Tables 4.2.6.8 and 6.1.1.4'
O O 0.0106 0.0000 'International Tables Vol C Tables 4.2.6.8 and 6.1.1.4'

loop_
_geom_angle_atom_site_label_1
_geom_angle_atom_site_label_2
_geom_angle_atom_site_label_3
_geom_angle
C17 O3 H3O 109.5
C8 O2 C9 115.9(3)
C18 N2 C16 123.0(3)
C18 N2 H2N 118.5
C16 N2 H2N 118.5
N1 C1 C2 179.7(6)
C3 C2 C7 120.8(4)
C3 C2 C1 121.0(4)
C7 C2 C1 118.2(4)
C2 C3 C4 120.0(4)
C2 C3 H3 120.0
C4 C3 H3 120.0
C3 C4 C5 119.8(4)
C3 C4 H4 120.1
C5 C4 H4 120.1
C4 C5 C6 120.5(4)
C4 C5 H5 119.8
C6 C5 H5 119.8
C5 C6 C7 119.5(3)
C5 C6 C8 123.9(4)
C7 C6 C8 116.5(4)
C2 C7 C6 119.3(4)
C2 C7 H7 120.3
C6 C7 H7 120.3
O1 C8 O2 123.1(3)
O1 C8 C6 124.7(4)
O2 C8 C6 112.1(4)
C14 C9 C10 121.6(3)
C14 C9 O2 120.0(3)
C10 C9 O2 118.4(3)
C9 C10 C11 118.9(3)
C9 C10 H10 120.5
C11 C10 H10 120.5
C10 C11 C12 121.2(3)
C10 C11 H11 119.4
C12 C11 H11 119.4
C13 C12 C11 118.2(3)
C13 C12 C15 121.5(3)
C11 C12 C15 120.3(3)
C12 C13 C14 120.9(3)
C12 C13 H13 119.6
C14 C13 H13 119.6
C9 C14 C13 119.2(3)
C9 C14 H14 120.4
C13 C14 H14 120.4
C12 C15 C16 114.3(3)
C12 C15 H15A 108.7
C16 C15 H15A 108.7
C12 C15 H15B 108.7
C16 C15 H15B 108.7
H15A C15 H15B 107.6
N2 C16 C17 110.8(3)
N2 C16 C15 110.0(3)
C17 C16 C15 111.3(3)
N2 C16 H16 108.2
C17 C16 H16 108.2
C15 C16 H16 108.2
O3 C17 C16 111.7(3)
O3 C17 H17A 109.3
C16 C17 H17A 109.3
O3 C17 H17B 109.3
C16 C17 H17B 109.3
H17A C17 H17B 107.9
O4 C18 N2 123.9(3)
O4 C18 C19 119.3(3)
N2 C18 C19 116.8(3)
C20 C19 C24 119.2(3)
C20 C19 C18 118.7(3)
C24 C19 C18 122.1(3)
C21 C20 C19 121.1(3)
C21 C20 H20 119.5
C19 C20 H20 119.5
C20 C21 C22 119.4(4)
C20 C21 H21 120.3
C22 C21 H21 120.3
C21 C22 C23 120.0(4)
C21 C22 H22 120.0
C23 C22 H22 120.0
C24 C23 C22 120.5(4)
C24 C23 C25 119.6(4)
C22 C23 C25 119.9(4)
C23 C24 C19 119.8(3)
C23 C24 H24 120.1
C19 C24 H24 120.1
N3 C25 C23 179.3(6)

loop_
_geom_bond_atom_site_label_1
_geom_bond_atom_site_label_2
_geom_bond_distance
O1 C8 1.188(4)
O3 C17 1.416(5)
O3 H3O 0.8200
O4 C18 1.237(4)
N1 C1 1.133(5)
O2 C8 1.351(4)
O2 C9 1.415(4)
N2 C18 1.326(4)
N2 C16 1.456(3)
N2 H2N 0.8600
N3 C25 1.146(5)
C1 C2 1.435(6)
C2 C3 1.369(6)
C2 C7 1.380(5)
C3 C4 1.375(5)
C3 H3 0.9300
C4 C5 1.378(5)
C4 H4 0.9300
C5 C6 1.381(5)
C5 H5 0.9300
C6 C7 1.388(4)
C6 C8 1.475(5)
C7 H7 0.9300
C9 C14 1.358(4)
C9 C10 1.370(4)
C10 C11 1.375(4)
C10 H10 0.9300
C11 C12 1.387(4)
C11 H11 0.9300
C12 C13 1.381(4)
C12 C15 1.505(4)
C13 C14 1.383(4)
C13 H13 0.9300
C14 H14 0.9300
C15 C16 1.535(4)
C15 H15A 0.9700
C15 H15B 0.9700
C16 C17 1.524(4)
C16 H16 0.9800
C17 H17A 0.9700
C17 H17B 0.9700
C18 C19 1.502(4)
C19 C20 1.379(4)
C19 C24 1.379(4)
C20 C21 1.374(4)
C20 H20 0.9300
C21 C22 1.375(5)
C21 H21 0.9300
C22 C23 1.375(5)
C22 H22 0.9300
C23 C24 1.376(4)
C23 C25 1.442(6)
C24 H24 0.9300

loop_
_geom_hbond_atom_site_label_D
_geom_hbond_atom_site_label_H
_geom_hbond_atom_site_label_A
_geom_hbond_site_symmetry_A
_geom_hbond_distance_DH
_geom_hbond_distance_HA
_geom_hbond_distance_DA
_geom_hbond_angle_DHA
N2 H2N O4 1_545 0.86 2.14 2.889(4) 145.4
O3 H3O N1 3_545 0.82 2.19 3.007(5) 172.8
C11 H11 O1 4_556 0.93 2.53 3.414(4) 158.8

loop_
_geom_torsion_atom_site_label_1
_geom_torsion_atom_site_label_2
_geom_torsion_atom_site_label_3
_geom_torsion_atom_site_label_4
_geom_torsion
N1 C1 C2 C3 11E1(10)
N1 C1 C2 C7 -7E1(10)
C7 C2 C3 C4 -0.9(6)
C1 C2 C3 C4 179.5(5)
C2 C3 C4 C5 0.2(6)
C3 C4 C5 C6 1.0(6)
C4 C5 C6 C7 -1.5(6)
C4 C5 C6 C8 -179.7(4)
C3 C2 C7 C6 0.4(6)
C1 C2 C7 C6 -180.0(4)
C5 C6 C7 C2 0.8(5)
C8 C6 C7 C2 179.2(3)
C9 O2 C8 O1 -7.5(5)
C9 O2 C8 C6 171.0(3)
C5 C6 C8 O1 -176.7(4)
C7 C6 C8 O1 5.0(5)
C5 C6 C8 O2 4.8(5)
C7 C6 C8 O2 -173.4(3)
C8 O2 C9 C14 95.5(3)
C8 O2 C9 C10 -86.8(4)
C14 C9 C10 C11 0.0(5)
O2 C9 C10 C11 -177.7(3)
C9 C10 C11 C12 -1.7(5)
C10 C11 C12 C13 2.8(5)
C10 C11 C12 C15 -176.4(3)
C11 C12 C13 C14 -2.2(5)
C15 C12 C13 C14 177.0(3)
C10 C9 C14 C13 0.6(5)
O2 C9 C14 C13 178.3(3)
C12 C13 C14 C9 0.6(5)
C13 C12 C15 C16 88.4(4)
C11 C12 C15 C16 -92.4(3)
C18 N2 C16 C17 -125.3(3)
C18 N2 C16 C15 111.2(3)
C12 C15 C16 N2 -61.7(4)
C12 C15 C16 C17 175.1(3)
N2 C16 C17 O3 -65.9(4)
C15 C16 C17 O3 56.9(4)
C16 N2 C18 O4 -0.1(5)
C16 N2 C18 C19 -180.0(2)
O4 C18 C19 C20 -31.5(4)
N2 C18 C19 C20 148.4(3)
O4 C18 C19 C24 146.0(3)
N2 C18 C19 C24 -34.2(4)
C24 C19 C20 C21 1.5(5)
C18 C19 C20 C21 179.0(3)
C19 C20 C21 C22 -2.3(5)
C20 C21 C22 C23 0.9(5)
C21 C22 C23 C24 1.3(5)
C21 C22 C23 C25 -178.7(3)
C22 C23 C24 C19 -2.1(5)
C25 C23 C24 C19 177.9(3)
C20 C19 C24 C23 0.7(4)
C18 C19 C24 C23 -176.7(3)
C24 C23 C25 N3 -1E1(4)
C22 C23 C25 N3 17E1(10)

loop_
_cod_related_entry_id
_cod_related_entry_database
_cod_related_entry_code
1 ChemSpider 21179248
